data_8106252
loop_
_publ_author_name
'Hong, Yong'

_publ_section_title
;
 Crystal structure of
 (E)-4,6-diiodo-2-(((4-methoxy-2-nitrophenyl)imino)methyl)-3-methylphenol,
 C14H10I2N2O4
;
_journal_issue 4
_journal_name_full 'Zeitschrift f\"ur Kristallographie - New Crystal Structures'
_journal_page_first 665
_journal_page_last 666
_journal_paper_doi 10.1515/ncrs-2017-0427
_journal_volume 233
_journal_year 2018
_chemical_formula_moiety 'C14 H10 I2 N2 O4'
_chemical_formula_sum 'C14 H10 I2 N2 O4'
_chemical_formula_weight 524.04
_space_group_crystal_system triclinic
_space_group_IT_number 2
_space_group_name_Hall '-P 1'
_space_group_name_H-M_alt 'P -1'
_atom_sites_solution_hydrogens geom
_atom_sites_solution_primary iterative
_cell_angle_alpha 61.778(2)
_cell_angle_beta 77.716(2)
_cell_angle_gamma 79.144(2)
_cell_formula_units_Z 2
_cell_length_a 9.2216(4)
_cell_length_b 9.7072(5)
_cell_length_c 10.0628(5)
_cell_measurement_reflns_used 9627
_cell_measurement_temperature 150(2)
_cell_measurement_theta_max 26.413
_cell_measurement_theta_min 2.272
_cell_volume 771.49(7)
_computing_cell_refinement 'SAINT v8.37A (Bruker, 2015)'
_computing_data_reduction 'SAINT v8.37A (Bruker, 2015)'
_computing_molecular_graphics 'Olex2 (Dolomanov et al., 2009)'
_computing_publication_material 'Olex2 (Dolomanov et al., 2009)'
_computing_structure_refinement 'XL (Sheldrick, 2008)'
_computing_structure_solution
;
Superflip (Palatinus & Chapuis, 2007;Palatinus & van der Lee, 2008;
Palatinus et al., 2012)
;
_diffrn_ambient_temperature 150.0
_diffrn_measured_fraction_theta_full 0.998
_diffrn_measured_fraction_theta_max 0.997
_diffrn_measurement_device_type 'CCD area detector'
_diffrn_measurement_method 'phi and omega scans'
_diffrn_radiation_monochromator graphite
_diffrn_radiation_type MoK\a
_diffrn_radiation_wavelength 0.71073
_diffrn_reflns_av_R_equivalents 0.0233
_diffrn_reflns_av_unetI/netI 0.0187
_diffrn_reflns_Laue_measured_fraction_full 0.998
_diffrn_reflns_Laue_measured_fraction_max 0.997
_diffrn_reflns_limit_h_max 11
_diffrn_reflns_limit_h_min -11
_diffrn_reflns_limit_k_max 12
_diffrn_reflns_limit_k_min -12
_diffrn_reflns_limit_l_max 12
_diffrn_reflns_limit_l_min -12
_diffrn_reflns_number 14218
_diffrn_reflns_point_group_measured_fraction_full 0.998
_diffrn_reflns_point_group_measured_fraction_max 0.997
_diffrn_reflns_theta_full 25.242
_diffrn_reflns_theta_max 26.413
_diffrn_reflns_theta_min 2.272
_exptl_absorpt_coefficient_mu 4.095
_exptl_absorpt_correction_T_max 0.7454
_exptl_absorpt_correction_T_min 0.6042
_exptl_absorpt_correction_type multi-scan
_exptl_absorpt_process_details
;
SADABS-2016/2 (Bruker,2016/2) was used for absorption correction.
wR2(int) was 0.0613 before and 0.0385 after correction.
The Ratio of minimum to maximum transmission is 0.8106.
The \l/2 correction factor is Not present.
;
_exptl_crystal_colour yellow
_exptl_crystal_density_diffrn 2.256
_exptl_crystal_description block
_exptl_crystal_F_000 492
_exptl_crystal_size_max 0.25
_exptl_crystal_size_mid 0.21
_exptl_crystal_size_min 0.14
_refine_diff_density_max 0.468
_refine_diff_density_min -1.103
_refine_diff_density_rms 0.152
_refine_ls_extinction_coef .
_refine_ls_extinction_method none
_refine_ls_goodness_of_fit_ref 1.073
_refine_ls_hydrogen_treatment constr
_refine_ls_matrix_type full
_refine_ls_number_parameters 201
_refine_ls_number_reflns 3164
_refine_ls_number_restraints 0
_refine_ls_restrained_S_all 1.073
_refine_ls_R_factor_all 0.0212
_refine_ls_R_factor_gt 0.0184
_refine_ls_shift/su_max 0.002
_refine_ls_shift/su_mean 0.000
_refine_ls_structure_factor_coef Fsqd
_refine_ls_weighting_details 'w=1/[\s^2^(Fo^2^)+(0.0360P)^2^+0.2280P] where P=(Fo^2^+2Fc^2^)/3'
_refine_ls_weighting_scheme calc
_refine_ls_wR_factor_gt 0.0524
_refine_ls_wR_factor_ref 0.0542
_reflns_Friedel_coverage 0.000
_reflns_Friedel_fraction_full .
_reflns_Friedel_fraction_max .
_reflns_number_gt 2914
_reflns_number_total 3164
_reflns_threshold_expression 'I > 2\s(I)'
_cod_data_source_file suppl_ncrs-2017-0427_suppl.cif
_cod_data_source_block 111
_cod_database_code 8106252
_shelx_space_group_comment
;
The symmetry employed for this shelxl refinement is uniquely defined
by the following loop, which should always be used as a source of
symmetry information in preference to the above space-group names.
They are only intended as comments.
;
_shelx_estimated_absorpt_t_max 0.598
_shelx_estimated_absorpt_t_min 0.428
_olex2_refinement_description
;
1. Fixed Uiso
 At 1.2 times of:
  All C(H) groups
 At 1.5 times of:
  All C(H,H,H) groups, All O(H) groups
2.a Aromatic/amide H refined with riding coordinates:
 C12(H12), C7(H7), C8(H8), C10(H10), C4(H4A), C3(H3)
2.b Idealised Me refined as rotating group:
 C1(H1A,H1B,H1C)
2.c Idealised tetrahedral OH refined as rotating group:
 O4(H4)
;
_olex2_submission_special_instructions 'No special instructions were received'

loop_
_space_group_symop_operation_xyz
'x, y, z'
'-x, -y, -z'

loop_
_atom_site_label
_atom_site_type_symbol
_atom_site_fract_x
_atom_site_fract_y
_atom_site_fract_z
_atom_site_U_iso_or_equiv
_atom_site_adp_type
_atom_site_occupancy
_atom_site_site_symmetry_order
_atom_site_calc_flag
_atom_site_refinement_flags_posn
_atom_site_refinement_flags_adp
_atom_site_refinement_flags_occupancy
_atom_site_disorder_assembly
_atom_site_disorder_group
I1 I 0.10429(2) 0.76754(2) 0.08605(2) 0.01777(6) Uani 1 1 d . . . . .
I2 I 0.77131(2) 0.61240(2) -0.01293(2) 0.02109(7) Uani 1 1 d . . . . .
O1 O 0.6896(2) 1.4642(2) 0.4429(2) 0.0219(4) Uani 1 1 d . . . . .
O2 O 1.0183(2) 1.0418(2) 0.3268(2) 0.0270(4) Uani 1 1 d . . . . .
O3 O 0.8654(2) 0.8625(2) 0.4301(3) 0.0330(5) Uani 1 1 d . . . . .
O4 O 0.74471(18) 0.8182(2) 0.1588(2) 0.0179(4) Uani 1 1 d . . . . .
H4 H 0.741941 0.876905 0.199690 0.027 Uiso 1 1 calc GR . . . .
N1 N 0.8924(2) 0.9994(3) 0.3745(2) 0.0186(4) Uani 1 1 d . . . . .
N2 N 0.6200(2) 1.0075(2) 0.2787(2) 0.0149(4) Uani 1 1 d . . . . .
C1 C 0.8346(3) 1.4801(3) 0.4610(3) 0.0241(6) Uani 1 1 d . . . . .
H1A H 0.903832 1.496673 0.367361 0.036 Uiso 1 1 calc GR . . . .
H1B H 0.870294 1.384272 0.546326 0.036 Uiso 1 1 calc GR . . . .
H1C H 0.828850 1.570161 0.481637 0.036 Uiso 1 1 calc GR . . . .
C2 C 0.6789(3) 1.3475(3) 0.4086(3) 0.0155(5) Uani 1 1 d . . . . .
C3 C 0.5403(3) 1.3446(3) 0.3762(3) 0.0172(5) Uani 1 1 d . . . . .
H3 H 0.460263 1.419870 0.382160 0.021 Uiso 1 1 calc R . . . .
C4 C 0.5177(3) 1.2333(3) 0.3353(3) 0.0158(5) Uani 1 1 d . . . . .
H4A H 0.423604 1.236283 0.309264 0.019 Uiso 1 1 calc R . . . .
C5 C 0.6320(3) 1.1160(3) 0.3316(2) 0.0138(5) Uani 1 1 d . . . . .
C6 C 0.7671(3) 1.1203(3) 0.3690(3) 0.0147(5) Uani 1 1 d . . . . .
C7 C 0.7946(3) 1.2341(3) 0.4052(3) 0.0152(5) Uani 1 1 d . . . . .
H7 H 0.889904 1.234148 0.426913 0.018 Uiso 1 1 calc R . . . .
C8 C 0.4924(3) 0.9781(3) 0.2736(3) 0.0145(5) Uani 1 1 d . . . . .
H8 H 0.404709 1.021302 0.315606 0.017 Uiso 1 1 calc R . . . .
C9 C 0.4789(3) 0.8792(3) 0.2043(3) 0.0135(4) Uani 1 1 d . . . . .
C10 C 0.3359(3) 0.8651(3) 0.1885(3) 0.0141(5) Uani 1 1 d . . . . .
H10 H 0.250578 0.914529 0.226975 0.017 Uiso 1 1 calc R . . . .
C11 C 0.3192(3) 0.7786(3) 0.1165(3) 0.0145(5) Uani 1 1 d . . . . .
C12 C 0.4430(3) 0.7041(3) 0.0616(3) 0.0146(5) Uani 1 1 d . . . . .
H12 H 0.430898 0.643614 0.013821 0.017 Uiso 1 1 calc R . . . .
C13 C 0.5848(3) 0.7189(3) 0.0771(3) 0.0139(4) Uani 1 1 d . . . . .
C14 C 0.6052(3) 0.8064(3) 0.1483(3) 0.0134(4) Uani 1 1 d . . . . .

loop_
_atom_site_aniso_label
_atom_site_aniso_U_11
_atom_site_aniso_U_22
_atom_site_aniso_U_33
_atom_site_aniso_U_23
_atom_site_aniso_U_13
_atom_site_aniso_U_12
I1 0.00982(9) 0.02144(10) 0.02502(10) -0.01204(7) -0.00434(7) -0.00180(6)
I2 0.01272(10) 0.02825(11) 0.02839(11) -0.01955(8) -0.00207(7) 0.00213(7)
O4 0.0110(8) 0.0225(9) 0.0274(9) -0.0164(8) -0.0051(7) -0.0007(7)
O3 0.0329(11) 0.0183(10) 0.0545(14) -0.0178(10) -0.0234(11) 0.0056(8)
O2 0.0136(9) 0.0367(11) 0.0332(11) -0.0200(9) -0.0020(8) 0.0019(8)
O1 0.0211(9) 0.0189(9) 0.0336(10) -0.0171(8) -0.0067(8) -0.0019(7)
C13 0.0114(11) 0.0143(11) 0.0151(11) -0.0064(9) -0.0006(9) -0.0011(9)
N1 0.0158(11) 0.0228(11) 0.0227(11) -0.0146(9) -0.0093(9) 0.0052(8)
C12 0.0146(12) 0.0136(11) 0.0157(11) -0.0062(9) -0.0032(9) -0.0017(9)
C14 0.0106(11) 0.0144(11) 0.0139(11) -0.0049(9) -0.0029(9) -0.0011(9)
C11 0.0090(11) 0.0168(11) 0.0160(11) -0.0054(9) -0.0037(9) -0.0011(9)
N2 0.0175(10) 0.0141(9) 0.0131(9) -0.0057(8) -0.0028(8) -0.0026(8)
C5 0.0173(12) 0.0144(11) 0.0096(10) -0.0052(9) -0.0007(9) -0.0036(9)
C6 0.0143(12) 0.0149(11) 0.0136(11) -0.0062(9) -0.0021(9) 0.0009(9)
C7 0.0140(11) 0.0167(11) 0.0150(11) -0.0067(9) -0.0027(9) -0.0023(9)
C8 0.0140(11) 0.0144(11) 0.0162(11) -0.0081(9) -0.0022(9) -0.0004(9)
C10 0.0094(11) 0.0156(11) 0.0157(11) -0.0067(9) 0.0003(9) -0.0010(9)
C2 0.0185(12) 0.0136(11) 0.0145(11) -0.0068(9) 0.0002(9) -0.0033(9)
C4 0.0134(11) 0.0188(12) 0.0150(11) -0.0070(9) -0.0030(9) -0.0018(9)
C3 0.0170(12) 0.0158(11) 0.0178(12) -0.0078(10) -0.0026(10) 0.0015(9)
C9 0.0137(11) 0.0161(11) 0.0108(10) -0.0057(9) -0.0002(9) -0.0045(9)
C1 0.0234(14) 0.0225(13) 0.0335(15) -0.0159(12) -0.0071(12) -0.0059(11)

loop_
_atom_type_symbol
_atom_type_description
_atom_type_scat_dispersion_real
_atom_type_scat_dispersion_imag
_atom_type_scat_source
C C 0.0033 0.0016 'International Tables Vol C Tables 4.2.6.8 and 6.1.1.4'
H H 0.0000 0.0000 'International Tables Vol C Tables 4.2.6.8 and 6.1.1.4'
I I -0.4742 1.8119 'International Tables Vol C Tables 4.2.6.8 and 6.1.1.4'
N N 0.0061 0.0033 'International Tables Vol C Tables 4.2.6.8 and 6.1.1.4'
O O 0.0106 0.0060 'International Tables Vol C Tables 4.2.6.8 and 6.1.1.4'

loop_
_geom_angle_atom_site_label_1
_geom_angle_atom_site_label_2
_geom_angle_atom_site_label_3
_geom_angle
_geom_angle_site_symmetry_1
_geom_angle_site_symmetry_3
C2 O1 C1 117.0(2) . .
C12 C13 I2 119.08(17) . .
C12 C13 C14 121.3(2) . .
C14 C13 I2 119.63(17) . .
O3 N1 C6 118.4(2) . .
O2 N1 O3 124.0(2) . .
O2 N1 C6 117.6(2) . .
C11 C12 C13 119.4(2) . .
O4 C14 C13 118.8(2) . .
O4 C14 C9 122.8(2) . .
C9 C14 C13 118.4(2) . .
C12 C11 I1 120.44(17) . .
C10 C11 I1 118.90(17) . .
C10 C11 C12 120.6(2) . .
C8 N2 C5 120.9(2) . .
C6 C5 N2 119.9(2) . .
C6 C5 C4 116.2(2) . .
C4 C5 N2 123.6(2) . .
C5 C6 N1 120.7(2) . .
C5 C6 C7 124.0(2) . .
C7 C6 N1 115.4(2) . .
C2 C7 C6 118.2(2) . .
N2 C8 C9 121.2(2) . .
C11 C10 C9 119.7(2) . .
O1 C2 C7 124.5(2) . .
O1 C2 C3 115.9(2) . .
C7 C2 C3 119.6(2) . .
C3 C4 C5 121.0(2) . .
C4 C3 C2 120.9(2) . .
C14 C9 C8 121.3(2) . .
C14 C9 C10 120.5(2) . .
C10 C9 C8 118.1(2) . .

loop_
_geom_bond_atom_site_label_1
_geom_bond_atom_site_label_2
_geom_bond_distance
_geom_bond_site_symmetry_2
I1 C11 2.098(2) .
I2 C13 2.098(2) .
O4 C14 1.343(3) .
O3 N1 1.226(3) .
O2 N1 1.226(3) .
O1 C2 1.356(3) .
O1 C1 1.433(3) .
C13 C12 1.391(3) .
C13 C14 1.402(3) .
N1 C6 1.474(3) .
C12 C11 1.389(3) .
C14 C9 1.400(3) .
C11 C10 1.387(3) .
N2 C5 1.415(3) .
N2 C8 1.278(3) .
C5 C6 1.389(3) .
C5 C4 1.407(3) .
C6 C7 1.393(3) .
C7 C2 1.388(3) .
C8 C9 1.462(3) .
C10 C9 1.401(3) .
C2 C3 1.393(4) .
C4 C3 1.386(3) .

loop_
_geom_torsion_atom_site_label_1
_geom_torsion_atom_site_label_2
_geom_torsion_atom_site_label_3
_geom_torsion_atom_site_label_4
_geom_torsion
_geom_torsion_site_symmetry_1
_geom_torsion_site_symmetry_2
_geom_torsion_site_symmetry_3
_geom_torsion_site_symmetry_4
I1 C11 C10 C9 -177.37(17) . . . .
I2 C13 C12 C11 -177.90(17) . . . .
I2 C13 C14 O4 -0.9(3) . . . .
I2 C13 C14 C9 178.55(16) . . . .
O4 C14 C9 C8 2.2(3) . . . .
O4 C14 C9 C10 179.1(2) . . . .
O3 N1 C6 C5 -40.6(3) . . . .
O3 N1 C6 C7 138.7(2) . . . .
O2 N1 C6 C5 141.4(2) . . . .
O2 N1 C6 C7 -39.3(3) . . . .
O1 C2 C3 C4 178.1(2) . . . .
C13 C12 C11 I1 177.16(17) . . . .
C13 C12 C11 C10 -1.0(3) . . . .
C13 C14 C9 C8 -177.2(2) . . . .
C13 C14 C9 C10 -0.3(3) . . . .
N1 C6 C7 C2 -177.2(2) . . . .
C12 C13 C14 O4 -179.3(2) . . . .
C12 C13 C14 C9 0.1(3) . . . .
C12 C11 C10 C9 0.8(3) . . . .
C14 C13 C12 C11 0.5(3) . . . .
C11 C10 C9 C14 -0.2(3) . . . .
C11 C10 C9 C8 176.8(2) . . . .
N2 C5 C6 N1 -8.4(3) . . . .
N2 C5 C6 C7 172.4(2) . . . .
N2 C5 C4 C3 -174.5(2) . . . .
N2 C8 C9 C14 3.4(3) . . . .
N2 C8 C9 C10 -173.5(2) . . . .
C5 N2 C8 C9 173.5(2) . . . .
C5 C6 C7 C2 2.0(4) . . . .
C5 C4 C3 C2 2.7(4) . . . .
C6 C5 C4 C3 -0.8(3) . . . .
C6 C7 C2 O1 179.6(2) . . . .
C6 C7 C2 C3 0.0(4) . . . .
C7 C2 C3 C4 -2.3(4) . . . .
C8 N2 C5 C6 165.4(2) . . . .
C8 N2 C5 C4 -21.1(3) . . . .
C4 C5 C6 N1 177.6(2) . . . .
C4 C5 C6 C7 -1.6(4) . . . .
C1 O1 C2 C7 6.8(4) . . . .
C1 O1 C2 C3 -173.6(2) . . . .
